data_1546242
loop_
_publ_author_name
'Ye, Tzuen-Yang'
'Selvaraju, Manikandan'
'Sun, Chung-Ming'

_publ_section_title
;
 Cascade Synthesis of Benzimidazole-Linked Pyrroles via Copper Catalyzed
 Oxidative Cyclization and Ketonization.
;
_journal_issue 12
_journal_name_full 'Organic letters'
_journal_page_first 3103
_journal_page_last 3106
_journal_paper_doi 10.1021/acs.orglett.7b01224
_journal_volume 19
_journal_year 2017
_chemical_formula_sum 'C33 H27 N3 O4 S'
_chemical_formula_weight 561.63
_space_group_crystal_system triclinic
_space_group_IT_number 2
_space_group_name_Hall '-P 1'
_space_group_name_H-M_alt 'P -1'
_symmetry_space_group_name_Hall '-P 1'
_symmetry_space_group_name_H-M 'P -1'
_atom_sites_solution_hydrogens geom
_audit_creation_method SHELXL-2014/6
_cell_angle_alpha 82.816(3)
_cell_angle_beta 79.911(2)
_cell_angle_gamma 71.445(3)
_cell_formula_units_Z 2
_cell_length_a 9.4864(11)
_cell_length_b 9.9158(11)
_cell_length_c 15.8741(18)
_cell_measurement_reflns_used 8086
_cell_measurement_temperature 100(2)
_cell_measurement_theta_max 26.3456
_cell_measurement_theta_min 2.4508
_cell_volume 1389.8(3)
_computing_cell_refinement 'SAINT V8.34A (Bruker AXS Inc., 2013)'
_computing_data_collection 'APEX2 (Bruker AXS, 2010)'
_computing_data_reduction 'SAINT V8.34A (Bruker AXS Inc., 2013)'
_computing_molecular_graphics 'SHELXTL (Sheldrick, 2008)'
_computing_publication_material SHELXTL
_computing_structure_refinement 'SHELXL-2014/6 (Sheldrick, 2014)'
_diffrn_ambient_temperature 100(2)
_diffrn_detector_area_resol_mean 8.3333
_diffrn_measured_fraction_theta_full 0.998
_diffrn_measured_fraction_theta_max 0.996
_diffrn_measurement_device_type 'Bruker APEX-II CCD'
_diffrn_measurement_method '\f and \w scans'
_diffrn_radiation_type MoK\a
_diffrn_radiation_wavelength 0.71073
_diffrn_reflns_av_R_equivalents 0.0327
_diffrn_reflns_av_unetI/netI 0.0324
_diffrn_reflns_Laue_measured_fraction_full 0.998
_diffrn_reflns_Laue_measured_fraction_max 0.996
_diffrn_reflns_limit_h_max 9
_diffrn_reflns_limit_h_min -11
_diffrn_reflns_limit_k_max 12
_diffrn_reflns_limit_k_min -12
_diffrn_reflns_limit_l_max 19
_diffrn_reflns_limit_l_min -19
_diffrn_reflns_number 22469
_diffrn_reflns_point_group_measured_fraction_full 0.998
_diffrn_reflns_point_group_measured_fraction_max 0.996
_diffrn_reflns_theta_full 25.242
_diffrn_reflns_theta_max 26.378
_diffrn_reflns_theta_min 1.307
_exptl_absorpt_coefficient_mu 0.161
_exptl_absorpt_correction_T_max 0.9485
_exptl_absorpt_correction_T_min 0.9078
_exptl_absorpt_correction_type multi-scan
_exptl_absorpt_process_details 'SADABS V2014/4 (Bruker AXS Inc.)'
_exptl_crystal_colour Colorless
_exptl_crystal_density_diffrn 1.342
_exptl_crystal_density_meas ?
_exptl_crystal_density_method 'not measured'
_exptl_crystal_description Lump
_exptl_crystal_F_000 588
_exptl_crystal_size_max 0.20
_exptl_crystal_size_mid 0.20
_exptl_crystal_size_min 0.15
_refine_diff_density_max 0.529
_refine_diff_density_min -0.562
_refine_diff_density_rms 0.050
_refine_ls_extinction_method none
_refine_ls_goodness_of_fit_ref 1.040
_refine_ls_hydrogen_treatment constr
_refine_ls_matrix_type full
_refine_ls_number_parameters 372
_refine_ls_number_reflns 5656
_refine_ls_number_restraints 0
_refine_ls_restrained_S_all 1.040
_refine_ls_R_factor_all 0.0494
_refine_ls_R_factor_gt 0.0407
_refine_ls_shift/su_max 0.001
_refine_ls_shift/su_mean 0.000
_refine_ls_structure_factor_coef Fsqd
_refine_ls_weighting_details 'w=1/[\s^2^(Fo^2^)+(0.0493P)^2^+0.9208P] where P=(Fo^2^+2Fc^2^)/3'
_refine_ls_weighting_scheme calc
_refine_ls_wR_factor_gt 0.1038
_refine_ls_wR_factor_ref 0.1104
_reflns_Friedel_coverage 0.000
_reflns_number_gt 4793
_reflns_number_total 5656
_reflns_threshold_expression 'I > 2\s(I)'
_cod_data_source_file ol7b01224_si_002.cif
_cod_data_source_block mo_160403lt_0m_a
_cod_depositor_comments
;
The following automatic conversions were performed:

'_exptl_crystal_density_meas' value 'not measured' was changed to '?'
- the value is perceived as not measured.

Automatic conversion script
Id: cif_fix_values 4973 2017-02-22 13:04:09Z antanas 

 Adding full bibliography for 1546241--1546242.cif.
;
_cod_database_code 1546242
_shelx_space_group_comment
;
The symmetry employed for this shelxl refinement is uniquely defined
by the following loop, which should always be used as a source of
symmetry information in preference to the above space-group names.
They are only intended as comments.
;
_shelxl_version_number 2014/6

loop_
_space_group_symop_operation_xyz
'x, y, z'
'-x, -y, -z'

loop_
_atom_site_label
_atom_site_type_symbol
_atom_site_fract_x
_atom_site_fract_y
_atom_site_fract_z
_atom_site_U_iso_or_equiv
_atom_site_adp_type
_atom_site_occupancy
_atom_site_site_symmetry_order
_atom_site_calc_flag
_atom_site_refinement_flags_posn
_atom_site_refinement_flags_adp
C1 C 0.2106(2) 0.74517(19) 0.85263(12) 0.0249(4) Uani 1 1 d . .
H1 H 0.1616 0.7537 0.9102 0.030 Uiso 1 1 calc R U
C2 C 0.1660(2) 0.68798(19) 0.79289(12) 0.0265(4) Uani 1 1 d . .
H2 H 0.0811 0.6539 0.8041 0.032 Uiso 1 1 calc R U
C3 C 0.25969(19) 0.68355(19) 0.71015(12) 0.0232(4) Uani 1 1 d . .
H3 H 0.2455 0.6464 0.6610 0.028 Uiso 1 1 calc R U
C4 C 0.37464(19) 0.74253(17) 0.71367(10) 0.0181(3) Uani 1 1 d . .
C5 C 0.48981(18) 0.75282(17) 0.64157(10) 0.0181(3) Uani 1 1 d . .
C6 C 0.48058(19) 0.76712(17) 0.55527(10) 0.0191(3) Uani 1 1 d . .
H6 H 0.3928 0.7780 0.5308 0.023 Uiso 1 1 calc R U
C7 C 0.62320(19) 0.76304(17) 0.50898(10) 0.0177(3) Uani 1 1 d . .
C8 C 0.71994(18) 0.74778(17) 0.56843(10) 0.0171(3) Uani 1 1 d . .
C9 C 0.88137(19) 0.72499(17) 0.56291(10) 0.0182(3) Uani 1 1 d . .
C10 C 0.96480(19) 0.78650(17) 0.48760(10) 0.0168(3) Uani 1 1 d . .
C11 C 0.8971(2) 0.91239(18) 0.44096(11) 0.0211(4) Uani 1 1 d . .
H11 H 0.7923 0.9585 0.4541 0.025 Uiso 1 1 calc R U
C12 C 0.9826(2) 0.97027(19) 0.37553(11) 0.0263(4) Uani 1 1 d . .
H12 H 0.9363 1.0563 0.3440 0.032 Uiso 1 1 calc R U
C13 C 1.1352(2) 0.9033(2) 0.35594(11) 0.0267(4) Uani 1 1 d . .
H13 H 1.1934 0.9437 0.3112 0.032 Uiso 1 1 calc R U
C14 C 1.2033(2) 0.77731(19) 0.40156(11) 0.0230(4) Uani 1 1 d . .
H14 H 1.3078 0.7308 0.3876 0.028 Uiso 1 1 calc R U
C15 C 1.11857(19) 0.71956(18) 0.46747(10) 0.0197(3) Uani 1 1 d . .
H15 H 1.1654 0.6339 0.4991 0.024 Uiso 1 1 calc R U
C16 C 0.65775(19) 0.75811(17) 0.41472(10) 0.0175(3) Uani 1 1 d . .
C17 C 0.55904(19) 0.85266(18) 0.36200(11) 0.0198(3) Uani 1 1 d . .
H17 H 0.4758 0.9263 0.3863 0.024 Uiso 1 1 calc R U
C18 C 0.5838(2) 0.83796(19) 0.27432(11) 0.0240(4) Uani 1 1 d . .
H18 H 0.5168 0.9017 0.2388 0.029 Uiso 1 1 calc R U
C19 C 0.7047(2) 0.7315(2) 0.23826(11) 0.0256(4) Uani 1 1 d . .
H19 H 0.7193 0.7207 0.1784 0.031 Uiso 1 1 calc R U
C20 C 0.8048(2) 0.64073(19) 0.28964(11) 0.0238(4) Uani 1 1 d . .
H20 H 0.8898 0.5694 0.2647 0.029 Uiso 1 1 calc R U
C21 C 0.78129(19) 0.65369(17) 0.37711(11) 0.0198(3) Uani 1 1 d . .
H21 H 0.8502 0.5907 0.4119 0.024 Uiso 1 1 calc R U
C22 C 0.68622(18) 0.73992(17) 0.72811(10) 0.0161(3) Uani 1 1 d . .
C23 C 0.76918(18) 0.65705(17) 0.85001(10) 0.0158(3) Uani 1 1 d . .
C24 C 0.82660(18) 0.57990(17) 0.92260(10) 0.0177(3) Uani 1 1 d . .
H24 H 0.8445 0.4797 0.9318 0.021 Uiso 1 1 calc R U
C25 C 0.85606(19) 0.65694(17) 0.98047(10) 0.0184(3) Uani 1 1 d . .
H25 H 0.8976 0.6079 1.0301 0.022 Uiso 1 1 calc R U
C26 C 0.82642(18) 0.80615(17) 0.96818(10) 0.0181(3) Uani 1 1 d . .
C27 C 0.76624(18) 0.88210(17) 0.89670(10) 0.0181(3) Uani 1 1 d . .
H27 H 0.7434 0.9830 0.8892 0.022 Uiso 1 1 calc R U
C28 C 0.74041(18) 0.80588(17) 0.83645(10) 0.0164(3) Uani 1 1 d . .
C29 C 0.86046(19) 0.88907(18) 1.02978(10) 0.0197(3) Uani 1 1 d . .
C30 C 0.9926(2) 0.8762(2) 1.14528(12) 0.0284(4) Uani 1 1 d . .
H30A H 0.9939 0.9718 1.1210 0.043 Uiso 1 1 calc R U
H30B H 1.0924 0.8211 1.1595 0.043 Uiso 1 1 calc R U
H30C H 0.9187 0.8842 1.1974 0.043 Uiso 1 1 calc R U
C31 C 0.7524(2) 0.47224(17) 0.75670(11) 0.0204(4) Uani 1 1 d . .
H31A H 0.8501 0.4091 0.7717 0.024 Uiso 1 1 calc R U
H31B H 0.7560 0.4734 0.6939 0.024 Uiso 1 1 calc R U
C32 C 0.6294(2) 0.41093(18) 0.80164(10) 0.0208(4) Uani 1 1 d . .
H32A H 0.5297 0.4782 0.7929 0.025 Uiso 1 1 calc R U
H32B H 0.6403 0.3198 0.7780 0.025 Uiso 1 1 calc R U
C33 C 0.5220(3) 0.3430(3) 0.93812(13) 0.0390(5) Uani 1 1 d . .
H33A H 0.4264 0.4168 0.9314 0.058 Uiso 1 1 calc R U
H33B H 0.5351 0.3274 0.9988 0.058 Uiso 1 1 calc R U
H33C H 0.5217 0.2540 0.9176 0.058 Uiso 1 1 calc R U
N1 N 0.63598(15) 0.73878(15) 0.64981(8) 0.0172(3) Uani 1 1 d . .
N2 N 0.73175(15) 0.61647(14) 0.77892(8) 0.0162(3) Uani 1 1 d . .
N3 N 0.68771(15) 0.85510(14) 0.75862(9) 0.0174(3) Uani 1 1 d . .
O1 O 0.94826(14) 0.65584(14) 0.62159(7) 0.0251(3) Uani 1 1 d . .
O2 O 0.81352(15) 1.01712(13) 1.03017(8) 0.0275(3) Uani 1 1 d . .
O3 O 0.95255(14) 0.80488(12) 1.08319(8) 0.0230(3) Uani 1 1 d . .
O4 O 0.64180(15) 0.38787(14) 0.88975(8) 0.0263(3) Uani 1 1 d . .
S1 S 0.36374(5) 0.80010(5) 0.81388(3) 0.02747(13) Uani 1 1 d . .

loop_
_atom_site_aniso_label
_atom_site_aniso_U_11
_atom_site_aniso_U_22
_atom_site_aniso_U_33
_atom_site_aniso_U_23
_atom_site_aniso_U_13
_atom_site_aniso_U_12
C1 0.0230(9) 0.0246(9) 0.0256(9) -0.0055(7) 0.0053(7) -0.0081(7)
C2 0.0192(9) 0.0282(9) 0.0332(10) -0.0063(7) 0.0057(7) -0.0123(7)
C3 0.0110(8) 0.0280(9) 0.0278(9) 0.0048(7) 0.0021(7) -0.0072(7)
C4 0.0151(8) 0.0204(8) 0.0188(8) -0.0031(6) -0.0011(6) -0.0054(6)
C5 0.0137(8) 0.0207(8) 0.0210(8) -0.0034(6) -0.0022(6) -0.0062(6)
C6 0.0148(8) 0.0238(8) 0.0197(8) -0.0028(6) -0.0037(6) -0.0061(6)
C7 0.0173(8) 0.0169(7) 0.0185(8) -0.0008(6) -0.0026(6) -0.0047(6)
C8 0.0157(8) 0.0183(8) 0.0164(8) -0.0003(6) 0.0000(6) -0.0056(6)
C9 0.0163(8) 0.0195(8) 0.0184(8) -0.0028(6) -0.0014(6) -0.0047(6)
C10 0.0171(8) 0.0211(8) 0.0148(7) -0.0032(6) -0.0014(6) -0.0094(6)
C11 0.0212(9) 0.0213(8) 0.0227(8) -0.0028(6) -0.0046(7) -0.0079(7)
C12 0.0362(11) 0.0232(9) 0.0233(9) 0.0034(7) -0.0065(8) -0.0150(8)
C13 0.0348(11) 0.0341(10) 0.0182(8) -0.0024(7) 0.0018(7) -0.0230(8)
C14 0.0206(9) 0.0316(9) 0.0204(8) -0.0080(7) 0.0023(7) -0.0132(7)
C15 0.0186(9) 0.0235(8) 0.0184(8) -0.0033(6) -0.0012(7) -0.0084(7)
C16 0.0176(8) 0.0197(8) 0.0174(8) -0.0008(6) -0.0020(6) -0.0092(6)
C17 0.0166(8) 0.0232(8) 0.0209(8) -0.0018(6) -0.0021(7) -0.0082(7)
C18 0.0254(10) 0.0286(9) 0.0214(8) 0.0050(7) -0.0082(7) -0.0128(7)
C19 0.0293(10) 0.0347(10) 0.0174(8) -0.0025(7) -0.0004(7) -0.0176(8)
C20 0.0230(9) 0.0260(9) 0.0233(9) -0.0068(7) 0.0035(7) -0.0103(7)
C21 0.0184(9) 0.0192(8) 0.0227(8) -0.0005(6) -0.0037(7) -0.0070(7)
C22 0.0112(8) 0.0232(8) 0.0142(7) 0.0000(6) -0.0002(6) -0.0068(6)
C23 0.0115(8) 0.0216(8) 0.0157(7) -0.0032(6) 0.0008(6) -0.0076(6)
C24 0.0162(8) 0.0184(8) 0.0186(8) 0.0002(6) -0.0009(6) -0.0066(6)
C25 0.0157(8) 0.0225(8) 0.0165(8) 0.0012(6) -0.0017(6) -0.0063(6)
C26 0.0142(8) 0.0222(8) 0.0186(8) -0.0032(6) -0.0003(6) -0.0068(6)
C27 0.0154(8) 0.0185(8) 0.0207(8) -0.0019(6) -0.0013(6) -0.0063(6)
C28 0.0117(8) 0.0204(8) 0.0172(8) 0.0001(6) -0.0002(6) -0.0064(6)
C29 0.0177(9) 0.0236(8) 0.0181(8) -0.0006(6) -0.0007(6) -0.0082(7)
C30 0.0393(11) 0.0282(9) 0.0254(9) -0.0001(7) -0.0148(8) -0.0163(8)
C31 0.0242(9) 0.0191(8) 0.0186(8) -0.0043(6) 0.0002(7) -0.0083(7)
C32 0.0248(9) 0.0219(8) 0.0194(8) -0.0014(6) -0.0043(7) -0.0115(7)
C33 0.0410(13) 0.0563(13) 0.0281(10) -0.0002(9) 0.0058(9) -0.0334(11)
N1 0.0141(7) 0.0231(7) 0.0151(7) -0.0013(5) -0.0010(5) -0.0074(5)
N2 0.0153(7) 0.0186(7) 0.0150(6) -0.0013(5) 0.0000(5) -0.0068(5)
N3 0.0142(7) 0.0212(7) 0.0173(7) -0.0002(5) -0.0018(5) -0.0068(5)
O1 0.0166(6) 0.0348(7) 0.0196(6) 0.0060(5) -0.0027(5) -0.0048(5)
O2 0.0335(8) 0.0224(6) 0.0276(7) -0.0058(5) -0.0108(6) -0.0049(5)
O3 0.0280(7) 0.0223(6) 0.0230(6) -0.0012(5) -0.0109(5) -0.0100(5)
O4 0.0272(7) 0.0374(7) 0.0193(6) 0.0018(5) -0.0015(5) -0.0193(6)
S1 0.0232(3) 0.0369(3) 0.0253(2) -0.00932(18) 0.00450(18) -0.0149(2)

loop_
_atom_type_symbol
_atom_type_description
_atom_type_scat_dispersion_real
_atom_type_scat_dispersion_imag
_atom_type_scat_source
C C 0.0033 0.0016 'International Tables Vol C Tables 4.2.6.8 and 6.1.1.4'
H H 0.0000 0.0000 'International Tables Vol C Tables 4.2.6.8 and 6.1.1.4'
N N 0.0061 0.0033 'International Tables Vol C Tables 4.2.6.8 and 6.1.1.4'
O O 0.0106 0.0060 'International Tables Vol C Tables 4.2.6.8 and 6.1.1.4'
S S 0.1246 0.1234 'International Tables Vol C Tables 4.2.6.8 and 6.1.1.4'

loop_
_geom_angle_atom_site_label_1
_geom_angle_atom_site_label_2
_geom_angle_atom_site_label_3
_geom_angle
C2 C1 S1 112.86(14)
C2 C1 H1 123.6
S1 C1 H1 123.6
C1 C2 C3 113.70(17)
C1 C2 H2 123.2
C3 C2 H2 123.2
C4 C3 C2 109.61(16)
C4 C3 H3 125.2
C2 C3 H3 125.2
C3 C4 C5 123.76(15)
C3 C4 S1 112.04(13)
C5 C4 S1 124.20(13)
C6 C5 N1 107.29(14)
C6 C5 C4 128.69(15)
N1 C5 C4 123.86(15)
C5 C6 C7 108.77(15)
C5 C6 H6 125.6
C7 C6 H6 125.6
C8 C7 C6 107.53(14)
C8 C7 C16 129.13(15)
C6 C7 C16 122.91(15)
C7 C8 N1 106.53(14)
C7 C8 C9 134.67(15)
N1 C8 C9 118.39(14)
O1 C9 C8 119.53(15)
O1 C9 C10 119.76(15)
C8 C9 C10 120.71(14)
C15 C10 C11 119.44(15)
C15 C10 C9 117.91(15)
C11 C10 C9 122.50(15)
C12 C11 C10 119.99(17)
C12 C11 H11 120.0
C10 C11 H11 120.0
C13 C12 C11 120.26(17)
C13 C12 H12 119.9
C11 C12 H12 119.9
C12 C13 C14 120.13(16)
C12 C13 H13 119.9
C14 C13 H13 119.9
C15 C14 C13 119.86(17)
C15 C14 H14 120.1
C13 C14 H14 120.1
C14 C15 C10 120.31(16)
C14 C15 H15 119.8
C10 C15 H15 119.8
C21 C16 C17 118.89(15)
C21 C16 C7 120.93(15)
C17 C16 C7 120.00(15)
C18 C17 C16 119.73(16)
C18 C17 H17 120.1
C16 C17 H17 120.1
C19 C18 C17 120.67(16)
C19 C18 H18 119.7
C17 C18 H18 119.7
C18 C19 C20 119.77(16)
C18 C19 H19 120.1
C20 C19 H19 120.1
C21 C20 C19 120.18(16)
C21 C20 H20 119.9
C19 C20 H20 119.9
C20 C21 C16 120.70(16)
C20 C21 H21 119.6
C16 C21 H21 119.6
N3 C22 N2 115.64(14)
N3 C22 N1 123.70(14)
N2 C22 N1 120.61(14)
N2 C23 C24 132.42(15)
N2 C23 C28 105.38(14)
C24 C23 C28 122.19(15)
C25 C24 C23 116.43(15)
C25 C24 H24 121.8
C23 C24 H24 121.8
C24 C25 C26 122.01(15)
C24 C25 H25 119.0
C26 C25 H25 119.0
C27 C26 C25 121.03(15)
C27 C26 C29 116.89(15)
C25 C26 C29 122.07(15)
C26 C27 C28 117.76(15)
C26 C27 H27 121.1
C28 C27 H27 121.1
N3 C28 C27 129.02(15)
N3 C28 C23 110.44(14)
C27 C28 C23 120.53(15)
O2 C29 O3 124.02(16)
O2 C29 C26 123.88(15)
O3 C29 C26 112.08(14)
O3 C30 H30A 109.5
O3 C30 H30B 109.5
H30A C30 H30B 109.5
O3 C30 H30C 109.5
H30A C30 H30C 109.5
H30B C30 H30C 109.5
N2 C31 C32 113.43(13)
N2 C31 H31A 108.9
C32 C31 H31A 108.9
N2 C31 H31B 108.9
C32 C31 H31B 108.9
H31A C31 H31B 107.7
O4 C32 C31 108.16(14)
O4 C32 H32A 110.1
C31 C32 H32A 110.1
O4 C32 H32B 110.1
C31 C32 H32B 110.1
H32A C32 H32B 108.4
O4 C33 H33A 109.5
O4 C33 H33B 109.5
H33A C33 H33B 109.5
O4 C33 H33C 109.5
H33A C33 H33C 109.5
H33B C33 H33C 109.5
C5 N1 C8 109.84(13)
C5 N1 C22 124.43(13)
C8 N1 C22 124.90(14)
C22 N2 C23 105.07(13)
C22 N2 C31 126.49(14)
C23 N2 C31 128.08(14)
C22 N3 C28 103.46(13)
C29 O3 C30 116.06(13)
C32 O4 C33 111.95(14)
C1 S1 C4 91.78(9)

loop_
_geom_bond_atom_site_label_1
_geom_bond_atom_site_label_2
_geom_bond_distance
C1 C2 1.352(3)
C1 S1 1.7005(19)
C1 H1 0.9500
C2 C3 1.449(2)
C2 H2 0.9500
C3 C4 1.403(2)
C3 H3 0.9500
C4 C5 1.455(2)
C4 S1 1.7318(17)
C5 C6 1.375(2)
C5 N1 1.377(2)
C6 C7 1.413(2)
C6 H6 0.9500
C7 C8 1.391(2)
C7 C16 1.478(2)
C8 N1 1.403(2)
C8 C9 1.463(2)
C9 O1 1.229(2)
C9 C10 1.490(2)
C10 C15 1.394(2)
C10 C11 1.394(2)
C11 C12 1.385(3)
C11 H11 0.9500
C12 C13 1.383(3)
C12 H12 0.9500
C13 C14 1.388(3)
C13 H13 0.9500
C14 C15 1.384(2)
C14 H14 0.9500
C15 H15 0.9500
C16 C21 1.393(2)
C16 C17 1.406(2)
C17 C18 1.389(2)
C17 H17 0.9500
C18 C19 1.381(3)
C18 H18 0.9500
C19 C20 1.386(3)
C19 H19 0.9500
C20 C21 1.383(2)
C20 H20 0.9500
C21 H21 0.9500
C22 N3 1.300(2)
C22 N2 1.369(2)
C22 N1 1.409(2)
C23 N2 1.381(2)
C23 C24 1.394(2)
C23 C28 1.408(2)
C24 C25 1.381(2)
C24 H24 0.9500
C25 C26 1.410(2)
C25 H25 0.9500
C26 C27 1.386(2)
C26 C29 1.489(2)
C27 C28 1.388(2)
C27 H27 0.9500
C28 N3 1.387(2)
C29 O2 1.205(2)
C29 O3 1.341(2)
C30 O3 1.447(2)
C30 H30A 0.9800
C30 H30B 0.9800
C30 H30C 0.9800
C31 N2 1.460(2)
C31 C32 1.513(2)
C31 H31A 0.9900
C31 H31B 0.9900
C32 O4 1.408(2)
C32 H32A 0.9900
C32 H32B 0.9900
C33 O4 1.417(2)
C33 H33A 0.9800
C33 H33B 0.9800
C33 H33C 0.9800
